data_4120233
loop_
_publ_author_name
'Feng Zhou'
'Chen Tan'
'Jing Tang'
'Yan-Yan Zhang'
'Wei-Ming Gao'
'Hai-Hong Wu'
'Yi-Hua Yu'
'Jian Zhou'

_publ_section_title
;
 Asymmetric Copper(I)-Catalyzed Azide-Alkyne Cycloaddition to Quaternary
 Oxindoles
;
_journal_name_full 'Journal of the American Chemical Society'
_journal_page_first 10994
_journal_page_last 10997
_journal_paper_doi 10.1021/ja4066656
_journal_volume 135
_journal_year 2013
_chemical_absolute_configuration ad
_chemical_formula_sum 'C28 H23 Cl N4 O2'
_chemical_formula_weight 482.95
_chemical_name_systematic
; 
 ? 
;
_space_group_IT_number 19
_symmetry_cell_setting orthorhombic
_symmetry_space_group_name_Hall 'P 2ac 2ab'
_symmetry_space_group_name_H-M 'P 21 21 21'
_atom_sites_solution_hydrogens geom
_atom_sites_solution_primary direct
_atom_sites_solution_secondary difmap
_audit_creation_method SHELXL-97
_cell_angle_alpha 90.00
_cell_angle_beta 90.00
_cell_angle_gamma 90.00
_cell_formula_units_Z 4
_cell_length_a 24.846(12)
_cell_length_b 13.173(6)
_cell_length_c 7.666(4)
_cell_measurement_temperature 296(2)
_cell_volume 2509(2)
_computing_structure_refinement 'SHELXL-97 (Sheldrick, 2008)'
_computing_structure_solution 'SHELXS-97 (Sheldrick, 2008)'
_diffrn_ambient_temperature 296(2)
_diffrn_measured_fraction_theta_full 0.997
_diffrn_measured_fraction_theta_max 0.997
_diffrn_radiation_monochromator graphite
_diffrn_radiation_source 'fine-focus sealed tube'
_diffrn_radiation_type MoK\a
_diffrn_radiation_wavelength 0.71073
_diffrn_reflns_av_R_equivalents 0.1434
_diffrn_reflns_av_sigmaI/netI 0.0745
_diffrn_reflns_limit_h_max 29
_diffrn_reflns_limit_h_min -29
_diffrn_reflns_limit_k_max 15
_diffrn_reflns_limit_k_min -15
_diffrn_reflns_limit_l_max 9
_diffrn_reflns_limit_l_min -8
_diffrn_reflns_number 28782
_diffrn_reflns_theta_full 25.00
_diffrn_reflns_theta_max 25.00
_diffrn_reflns_theta_min 1.75
_exptl_absorpt_coefficient_mu 0.185
_exptl_absorpt_correction_T_max 0.9605
_exptl_absorpt_correction_T_min 0.9166
_exptl_absorpt_correction_type multi-scan
_exptl_crystal_colour colorless
_exptl_crystal_density_diffrn 1.279
_exptl_crystal_description block
_exptl_crystal_F_000 1008
_exptl_crystal_size_max 0.48
_exptl_crystal_size_mid 0.39
_exptl_crystal_size_min 0.22
_refine_diff_density_max 0.336
_refine_diff_density_min -0.334
_refine_diff_density_rms 0.058
_refine_ls_abs_structure_details 'Flack H D (1983), Acta Cryst. A39, 876-881'
_refine_ls_abs_structure_Flack -0.04(17)
_refine_ls_extinction_method none
_refine_ls_goodness_of_fit_ref 1.044
_refine_ls_hydrogen_treatment mixed
_refine_ls_matrix_type full
_refine_ls_number_parameters 320
_refine_ls_number_reflns 4406
_refine_ls_number_restraints 36
_refine_ls_restrained_S_all 1.049
_refine_ls_R_factor_all 0.0894
_refine_ls_R_factor_gt 0.0669
_refine_ls_shift/su_max 0.000
_refine_ls_shift/su_mean 0.000
_refine_ls_structure_factor_coef Fsqd
_refine_ls_weighting_details 'calc w=1/[\s^2^(Fo^2^)+(0.0890P)^2^+1.2403P] where P=(Fo^2^+2Fc^2^)/3'
_refine_ls_weighting_scheme calc
_refine_ls_wR_factor_gt 0.1661
_refine_ls_wR_factor_ref 0.1848
_reflns_number_gt 3374
_reflns_number_total 4406
_reflns_threshold_expression >2sigma(I)
_cod_data_source_file ja4066656_si_004.cif
_cod_data_source_block z
_cod_database_code 4120233

loop_
_symmetry_equiv_pos_as_xyz
'x, y, z'
'-x+1/2, -y, z+1/2'
'x+1/2, -y+1/2, -z'
'-x, y+1/2, -z+1/2'

loop_
_atom_site_label
_atom_site_type_symbol
_atom_site_fract_x
_atom_site_fract_y
_atom_site_fract_z
_atom_site_U_iso_or_equiv
_atom_site_adp_type
_atom_site_occupancy
_atom_site_symmetry_multiplicity
_atom_site_calc_flag
_atom_site_refinement_flags
Cl1 Cl 0.24278(6) 0.57680(12) 0.1594(3) 0.1188(8) Uani 1 1 d .
O1 O -0.00525(13) 0.6638(3) 0.9896(4) 0.0690(9) Uani 1 1 d .
H1A H 0.0057 0.7224 0.9836 0.104 Uiso 1 1 calc R
O2 O 0.07546(12) 0.8419(2) 0.0150(4) 0.0569(8) Uani 1 1 d .
N1 N 0.00167(14) 0.6341(3) 0.5728(4) 0.0492(8) Uani 1 1 d .
N2 N -0.00777(16) 0.6269(3) 0.4025(4) 0.0631(10) Uani 1 1 d .
N3 N 0.01330(15) 0.7077(3) 0.3306(4) 0.0590(10) Uani 1 1 d .
N4 N 0.14251(13) 0.7369(2) 0.1140(4) 0.0474(8) Uani 1 1 d .
C1 C -0.05734(17) 0.6607(3) 0.9431(5) 0.0479(10) Uani 1 1 d .
C2 C -0.0992(2) 0.7078(4) 1.0315(6) 0.0683(13) Uani 1 1 d .
H2A H -0.0922 0.7445 1.1325 0.082 Uiso 1 1 calc R
C3 C -0.1510(2) 0.7003(4) 0.9702(9) 0.0850(18) Uani 1 1 d .
H3A H -0.1788 0.7319 1.0306 0.102 Uiso 1 1 calc R
C4 C -0.1623(2) 0.6466(5) 0.8203(9) 0.0866(19) Uani 1 1 d .
H4A H -0.1974 0.6421 0.7787 0.104 Uiso 1 1 calc R
C5 C -0.12105(19) 0.6001(4) 0.7340(6) 0.0669(13) Uani 1 1 d .
H5A H -0.1288 0.5629 0.6339 0.080 Uiso 1 1 calc R
C6 C -0.06845(17) 0.6061(3) 0.7894(5) 0.0478(9) Uani 1 1 d .
C7 C -0.02296(18) 0.5591(3) 0.6902(5) 0.0551(10) Uani 1 1 d .
H7A H 0.0039 0.5339 0.7712 0.066 Uiso 1 1 calc R
H7B H -0.0362 0.5021 0.6226 0.066 Uiso 1 1 calc R
C8 C 0.02891(16) 0.7193(3) 0.6097(5) 0.0496(9) Uani 1 1 d .
H8A H 0.0403 0.7413 0.7189 0.059 Uiso 1 1 calc R
C9 C 0.03650(15) 0.7667(3) 0.4546(5) 0.0441(9) Uani 1 1 d .
C10 C 0.06124(17) 0.8671(3) 0.4120(5) 0.0523(10) Uani 1 1 d .
H10A H 0.0680 0.9027 0.5206 0.063 Uiso 1 1 calc R
H10B H 0.0352 0.9067 0.3469 0.063 Uiso 1 1 calc R
C11 C 0.11381(15) 0.8644(3) 0.3073(5) 0.0416(8) Uani 1 1 d .
C12 C 0.10619(15) 0.8141(3) 0.1295(5) 0.0433(9) Uani 1 1 d .
C13 C 0.21827(17) 0.6670(3) 0.3022(8) 0.0660(13) Uani 1 1 d .
C14 C 0.2447(2) 0.6801(4) 0.4604(9) 0.0791(16) Uani 1 1 d .
H14A H 0.2740 0.6390 0.4873 0.095 Uiso 1 1 calc R
C15 C 0.2284(2) 0.7521(5) 0.5769(7) 0.0801(16) Uani 1 1 d .
H15A H 0.2468 0.7593 0.6819 0.096 Uiso 1 1 calc R
C16 C 0.1847(2) 0.8150(4) 0.5408(6) 0.0643(12) Uani 1 1 d .
H16A H 0.1735 0.8639 0.6205 0.077 Uiso 1 1 calc R
C17 C 0.15856(15) 0.8026(3) 0.3828(5) 0.0462(9) Uani 1 1 d .
C18 C 0.17506(15) 0.7297(3) 0.2642(5) 0.0477(9) Uani 1 1 d .
C19 C 0.12591(19) 0.5742(4) -0.0445(9) 0.0755(16) Uani 1 1 d U
C20 C 0.1287(2) 0.5194(6) -0.1952(12) 0.136(3) Uani 1 1 d U
H20A H 0.1420 0.5487 -0.2967 0.163 Uiso 1 1 calc R
C21 C 0.1109(3) 0.4165(9) -0.195(2) 0.194(6) Uani 1 1 d U
H21A H 0.1138 0.3769 -0.2948 0.233 Uiso 1 1 calc R
C22 C 0.0898(3) 0.3777(7) -0.047(3) 0.203(7) Uani 1 1 d U
H22A H 0.0770 0.3113 -0.0480 0.244 Uiso 1 1 calc R
C23 C 0.0865(3) 0.4308(5) 0.1015(19) 0.157(4) Uani 1 1 d U
H23A H 0.0726 0.4020 0.2026 0.189 Uiso 1 1 calc R
C24 C 0.1045(2) 0.5303(4) 0.0993(13) 0.101(2) Uani 1 1 d U
H24A H 0.1018 0.5686 0.2008 0.121 Uiso 1 1 calc R
C25 C 0.1478(2) 0.6808(3) -0.0465(6) 0.0651(12) Uani 1 1 d .
H25A H 0.1856 0.6778 -0.0769 0.078 Uiso 1 1 calc R
H25B H 0.1296 0.7183 -0.1381 0.078 Uiso 1 1 calc R
C26 C 0.13166(17) 0.9764(3) 0.2737(6) 0.0533(10) Uani 1 1 d .
H26A H 0.1024 1.0128 0.2182 0.064 Uiso 1 1 calc R
H26B H 0.1389 1.0090 0.3846 0.064 Uiso 1 1 calc R
C27 C 0.17922(18) 0.9834(3) 0.1644(6) 0.0561(11) Uani 1 1 d .
C28 C 0.2165(2) 0.9863(5) 0.0735(10) 0.0826(17) Uani 1 1 d .
H28A H 0.243(3) 0.990(5) 0.007(8) 0.11(2) Uiso 1 1 d .

loop_
_atom_site_aniso_label
_atom_site_aniso_U_11
_atom_site_aniso_U_22
_atom_site_aniso_U_33
_atom_site_aniso_U_23
_atom_site_aniso_U_13
_atom_site_aniso_U_12
Cl1 0.0751(9) 0.0833(10) 0.198(2) -0.0460(12) -0.0122(11) 0.0298(8)
O1 0.068(2) 0.098(2) 0.0413(15) -0.0104(16) -0.0008(14) -0.0262(18)
O2 0.0685(18) 0.0540(17) 0.0481(15) 0.0084(14) -0.0142(15) -0.0018(14)
N1 0.061(2) 0.055(2) 0.0317(15) -0.0022(15) -0.0023(15) -0.0084(16)
N2 0.095(3) 0.063(2) 0.0319(16) -0.0095(16) 0.0038(18) -0.027(2)
N3 0.087(3) 0.060(2) 0.0300(16) -0.0009(16) 0.0033(16) -0.0271(19)
N4 0.0542(18) 0.0402(17) 0.0480(18) -0.0037(15) 0.0013(15) 0.0005(14)
C1 0.063(3) 0.045(2) 0.0359(19) 0.0055(17) 0.0027(18) -0.0144(19)
C2 0.096(4) 0.053(3) 0.056(3) 0.012(2) 0.018(3) -0.004(3)
C3 0.076(4) 0.078(4) 0.101(4) 0.044(4) 0.034(3) 0.019(3)
C4 0.060(3) 0.116(5) 0.083(4) 0.048(4) -0.005(3) -0.009(3)
C5 0.064(3) 0.083(3) 0.055(3) 0.024(2) -0.015(2) -0.026(3)
C6 0.064(3) 0.044(2) 0.0359(18) 0.0120(17) 0.0001(19) -0.0140(18)
C7 0.079(3) 0.048(2) 0.038(2) 0.0051(18) -0.001(2) -0.011(2)
C8 0.058(2) 0.054(2) 0.0375(19) -0.0060(18) -0.0035(17) -0.0104(19)
C9 0.049(2) 0.047(2) 0.0362(18) -0.0036(17) 0.0050(16) -0.0080(17)
C10 0.057(2) 0.051(2) 0.049(2) -0.009(2) 0.010(2) -0.0017(19)
C11 0.048(2) 0.0361(19) 0.0402(19) -0.0011(16) -0.0014(17) -0.0047(16)
C12 0.053(2) 0.0353(19) 0.042(2) 0.0021(16) 0.0033(19) -0.0043(16)
C13 0.050(2) 0.045(2) 0.103(4) 0.009(3) -0.005(3) 0.0048(19)
C14 0.061(3) 0.074(3) 0.103(4) 0.033(3) -0.023(3) -0.003(3)
C15 0.073(3) 0.100(4) 0.067(3) 0.028(3) -0.025(3) -0.020(3)
C16 0.078(3) 0.067(3) 0.048(2) 0.011(2) -0.013(2) -0.014(2)
C17 0.056(2) 0.043(2) 0.039(2) 0.0064(17) -0.0046(17) -0.0076(17)
C18 0.048(2) 0.039(2) 0.056(2) 0.0094(18) -0.0010(18) -0.0016(17)
C19 0.055(3) 0.055(3) 0.116(4) -0.039(3) -0.010(3) 0.006(2)
C20 0.070(4) 0.146(6) 0.191(7) -0.132(6) -0.010(4) 0.014(4)
C21 0.072(5) 0.157(9) 0.354(16) -0.193(10) 0.000(7) 0.008(5)
C22 0.064(5) 0.088(6) 0.46(2) -0.106(10) -0.011(8) 0.003(4)
C23 0.091(5) 0.048(3) 0.334(14) -0.004(6) 0.005(7) -0.006(3)
C24 0.080(4) 0.042(3) 0.181(7) 0.002(4) -0.012(4) -0.010(2)
C25 0.088(3) 0.054(3) 0.053(2) -0.017(2) 0.011(2) 0.001(2)
C26 0.062(3) 0.035(2) 0.064(3) 0.0040(19) -0.002(2) -0.0065(18)
C27 0.055(3) 0.044(2) 0.069(3) 0.012(2) -0.007(2) -0.0103(19)
C28 0.057(3) 0.081(4) 0.109(5) 0.035(3) 0.004(3) -0.009(3)

loop_
_atom_type_symbol
_atom_type_description
_atom_type_scat_dispersion_real
_atom_type_scat_dispersion_imag
_atom_type_scat_source
C C 0.0033 0.0016 'International Tables Vol C Tables 4.2.6.8 and 6.1.1.4'
H H 0.0000 0.0000 'International Tables Vol C Tables 4.2.6.8 and 6.1.1.4'
Cl Cl 0.1484 0.1585 'International Tables Vol C Tables 4.2.6.8 and 6.1.1.4'
N N 0.0061 0.0033 'International Tables Vol C Tables 4.2.6.8 and 6.1.1.4'
O O 0.0106 0.0060 'International Tables Vol C Tables 4.2.6.8 and 6.1.1.4'

loop_
_geom_angle_atom_site_label_1
_geom_angle_atom_site_label_2
_geom_angle_atom_site_label_3
_geom_angle
C1 O1 H1A 109.5
N2 N1 C8 110.8(3)
N2 N1 C7 118.6(3)
C8 N1 C7 130.1(3)
N3 N2 N1 106.6(3)
N2 N3 C9 110.0(3)
C12 N4 C18 111.0(3)
C12 N4 C25 121.1(3)
C18 N4 C25 127.6(4)
O1 C1 C2 125.4(4)
O1 C1 C6 115.3(4)
C2 C1 C6 119.3(4)
C3 C2 C1 120.2(5)
C3 C2 H2A 119.9
C1 C2 H2A 119.9
C2 C3 C4 120.8(5)
C2 C3 H3A 119.6
C4 C3 H3A 119.6
C5 C4 C3 118.8(5)
C5 C4 H4A 120.6
C3 C4 H4A 120.6
C4 C5 C6 122.5(5)
C4 C5 H5A 118.8
C6 C5 H5A 118.8
C5 C6 C1 118.3(4)
C5 C6 C7 122.4(4)
C1 C6 C7 119.3(4)
N1 C7 C6 110.3(3)
N1 C7 H7A 109.6
C6 C7 H7A 109.6
N1 C7 H7B 109.6
C6 C7 H7B 109.6
H7A C7 H7B 108.1
N1 C8 C9 105.7(3)
N1 C8 H8A 127.1
C9 C8 H8A 127.1
N3 C9 C8 106.9(3)
N3 C9 C10 122.0(3)
C8 C9 C10 131.0(3)
C9 C10 C11 116.3(3)
C9 C10 H10A 108.2
C11 C10 H10A 108.2
C9 C10 H10B 108.2
C11 C10 H10B 108.2
H10A C10 H10B 107.4
C17 C11 C12 101.6(3)
C17 C11 C10 116.4(3)
C12 C11 C10 111.8(3)
C17 C11 C26 111.5(3)
C12 C11 C26 107.3(3)
C10 C11 C26 107.8(3)
O2 C12 N4 125.1(4)
O2 C12 C11 126.1(3)
N4 C12 C11 108.6(3)
C18 C13 C14 118.4(5)
C18 C13 Cl1 123.4(4)
C14 C13 Cl1 118.2(4)
C15 C14 C13 121.2(5)
C15 C14 H14A 119.4
C13 C14 H14A 119.4
C14 C15 C16 121.0(5)
C14 C15 H15A 119.5
C16 C15 H15A 119.5
C17 C16 C15 118.0(5)
C17 C16 H16A 121.0
C15 C16 H16A 121.0
C18 C17 C16 121.1(4)
C18 C17 C11 110.1(3)
C16 C17 C11 128.6(4)
C17 C18 C13 120.3(4)
C17 C18 N4 108.6(3)
C13 C18 N4 131.0(4)
C24 C19 C20 118.9(6)
C24 C19 C25 123.2(5)
C20 C19 C25 117.9(7)
C19 C20 C21 119.1(10)
C19 C20 H20A 120.4
C21 C20 H20A 120.4
C22 C21 C20 118.8(9)
C22 C21 H21A 120.6
C20 C21 H21A 120.6
C23 C22 C21 122.7(9)
C23 C22 H22A 118.7
C21 C22 H22A 118.7
C22 C23 C24 117.7(12)
C22 C23 H23A 121.2
C24 C23 H23A 121.2
C19 C24 C23 122.8(9)
C19 C24 H24A 118.6
C23 C24 H24A 118.6
N4 C25 C19 115.9(4)
N4 C25 H25A 108.3
C19 C25 H25A 108.3
N4 C25 H25B 108.3
C19 C25 H25B 108.3
H25A C25 H25B 107.4
C27 C26 C11 112.7(3)
C27 C26 H26A 109.0
C11 C26 H26A 109.0
C27 C26 H26B 109.0
C11 C26 H26B 109.0
H26A C26 H26B 107.8
C28 C27 C26 177.6(6)
C27 C28 H28A 179(5)

loop_
_geom_bond_atom_site_label_1
_geom_bond_atom_site_label_2
_geom_bond_distance
Cl1 C13 1.726(5)
O1 C1 1.343(5)
O1 H1A 0.8200
O2 C12 1.220(4)
N1 N2 1.330(4)
N1 C8 1.340(5)
N1 C7 1.470(5)
N2 N3 1.308(5)
N3 C9 1.356(5)
N4 C12 1.364(5)
N4 C18 1.411(5)
N4 C25 1.441(5)
C1 C2 1.388(6)
C1 C6 1.408(5)
C2 C3 1.373(8)
C2 H2A 0.9300
C3 C4 1.379(9)
C3 H3A 0.9300
C4 C5 1.365(8)
C4 H4A 0.9300
C5 C6 1.377(6)
C5 H5A 0.9300
C6 C7 1.497(6)
C7 H7A 0.9700
C7 H7B 0.9700
C8 C9 1.357(5)
C8 H8A 0.9300
C9 C10 1.494(5)
C10 C11 1.533(5)
C10 H10A 0.9700
C10 H10B 0.9700
C11 C17 1.494(5)
C11 C12 1.527(5)
C11 C26 1.562(5)
C13 C18 1.386(6)
C13 C14 1.389(8)
C14 C15 1.363(8)
C14 H14A 0.9300
C15 C16 1.394(8)
C15 H15A 0.9300
C16 C17 1.384(6)
C16 H16A 0.9300
C17 C18 1.384(6)
C19 C24 1.354(10)
C19 C20 1.364(8)
C19 C25 1.505(7)
C20 C21 1.424(14)
C20 H20A 0.9300
C21 C22 1.35(2)
C21 H21A 0.9300
C22 C23 1.338(18)
C22 H22A 0.9300
C23 C24 1.385(9)
C23 H23A 0.9300
C24 H24A 0.9300
C25 H25A 0.9700
C25 H25B 0.9700
C26 C27 1.452(6)
C26 H26A 0.9700
C26 H26B 0.9700
C27 C28 1.159(8)
C28 H28A 0.83(7)

loop_
_geom_torsion_atom_site_label_1
_geom_torsion_atom_site_label_2
_geom_torsion_atom_site_label_3
_geom_torsion_atom_site_label_4
_geom_torsion
C8 N1 N2 N3 -0.2(5)
C7 N1 N2 N3 173.1(4)
N1 N2 N3 C9 0.3(5)
O1 C1 C2 C3 179.2(4)
C6 C1 C2 C3 0.6(6)
C1 C2 C3 C4 -0.3(7)
C2 C3 C4 C5 0.5(8)
C3 C4 C5 C6 -1.1(8)
C4 C5 C6 C1 1.4(6)
C4 C5 C6 C7 -177.1(4)
O1 C1 C6 C5 -179.9(4)
C2 C1 C6 C5 -1.1(5)
O1 C1 C6 C7 -1.3(5)
C2 C1 C6 C7 177.4(4)
N2 N1 C7 C6 -106.2(4)
C8 N1 C7 C6 65.6(5)
C5 C6 C7 N1 94.3(5)
C1 C6 C7 N1 -84.2(4)
N2 N1 C8 C9 0.1(5)
C7 N1 C8 C9 -172.2(4)
N2 N3 C9 C8 -0.2(5)
N2 N3 C9 C10 -176.6(4)
N1 C8 C9 N3 0.1(4)
N1 C8 C9 C10 176.0(4)
N3 C9 C10 C11 -70.5(5)
C8 C9 C10 C11 114.0(5)
C9 C10 C11 C17 -55.3(5)
C9 C10 C11 C12 60.8(5)
C9 C10 C11 C26 178.6(3)
C18 N4 C12 O2 174.9(4)
C25 N4 C12 O2 0.6(6)
C18 N4 C12 C11 -0.6(4)
C25 N4 C12 C11 -174.9(3)
C17 C11 C12 O2 -175.9(4)
C10 C11 C12 O2 59.3(5)
C26 C11 C12 O2 -58.7(5)
C17 C11 C12 N4 -0.5(4)
C10 C11 C12 N4 -125.3(3)
C26 C11 C12 N4 116.7(3)
C18 C13 C14 C15 0.6(7)
Cl1 C13 C14 C15 178.0(4)
C13 C14 C15 C16 0.0(8)
C14 C15 C16 C17 -0.4(7)
C15 C16 C17 C18 0.3(6)
C15 C16 C17 C11 -175.1(4)
C12 C11 C17 C18 1.4(4)
C10 C11 C17 C18 123.1(4)
C26 C11 C17 C18 -112.7(4)
C12 C11 C17 C16 177.2(4)
C10 C11 C17 C16 -61.1(5)
C26 C11 C17 C16 63.1(5)
C16 C17 C18 C13 0.3(6)
C11 C17 C18 C13 176.4(4)
C16 C17 C18 N4 -178.0(4)
C11 C17 C18 N4 -1.8(4)
C14 C13 C18 C17 -0.7(6)
Cl1 C13 C18 C17 -178.0(3)
C14 C13 C18 N4 177.1(4)
Cl1 C13 C18 N4 -0.2(7)
C12 N4 C18 C17 1.5(4)
C25 N4 C18 C17 175.4(4)
C12 N4 C18 C13 -176.5(4)
C25 N4 C18 C13 -2.6(7)
C24 C19 C20 C21 -2.4(9)
C25 C19 C20 C21 176.7(6)
C19 C20 C21 C22 2.7(14)
C20 C21 C22 C23 -2.3(17)
C21 C22 C23 C24 1.5(15)
C20 C19 C24 C23 1.7(10)
C25 C19 C24 C23 -177.3(6)
C22 C23 C24 C19 -1.2(11)
C12 N4 C25 C19 -107.3(5)
C18 N4 C25 C19 79.4(6)
C24 C19 C25 N4 -2.7(8)
C20 C19 C25 N4 178.2(5)
C17 C11 C26 C27 55.2(5)
C12 C11 C26 C27 -55.3(4)
C10 C11 C26 C27 -175.9(3)
C11 C26 C27 C28 42(13)
